data_7159920
loop_
_publ_author_name
'Gallardo-Rosas, D'
'Guevara-Vela, J M'
'Rocha-Rinza, T'
'Toscano, R. A.'
'L&#xf3;pez-Cort&#xe9;s, J G'
'Ortega-Alfaro, M C'

_publ_section_title
;
 Structure and isomerization behavior relationships of new push-pull
 azo-pyrrole photoswitches.
;
_journal_issue 20
_journal_name_full 'Organic &amp; biomolecular chemistry'
_journal_page_first 4123
_journal_page_last 4134
_journal_paper_doi 10.1039/d4ob00417e
_journal_volume 22
_journal_year 2024
_chemical_absolute_configuration unk
_chemical_formula_moiety 'C18 H16 N4'
_chemical_formula_sum 'C18 H16 N4'
_chemical_formula_weight 288.35
_space_group_crystal_system monoclinic
_space_group_IT_number 4
_space_group_name_Hall 'P 2yb'
_space_group_name_H-M_alt 'P 1 21 1'
_atom_sites_solution_hydrogens geom
_atom_sites_solution_primary direct
_atom_sites_solution_secondary difmap
_audit_creation_method SHELXL-2019/2
_audit_update_record
;
2022-07-11 deposited with the CCDC.	2024-04-30 downloaded from the CCDC.
;
_cell_angle_alpha 90
_cell_angle_beta 97.582(3)
_cell_angle_gamma 90
_cell_formula_units_Z 4
_cell_length_a 11.0543(16)
_cell_length_b 7.6061(11)
_cell_length_c 18.348(3)
_cell_measurement_reflns_used 6064
_cell_measurement_temperature 298(2)
_cell_measurement_theta_max 29.60
_cell_measurement_theta_min 2.24
_cell_volume 1529.2(4)
_computing_cell_refinement 'APEX3 v2019.1-0(Bruker, 2019)'
_computing_data_collection 'APEX3 v2019.1-0(Bruker, 2019)'
_computing_data_reduction 'SAINT V8.40A (Bruker, 2014)'
_computing_molecular_graphics 'SHELXLe (H\"ubschle et al, 2011)'
_computing_publication_material 'CIFTAB V 2013/2 (Sheldrick, 2013)'
_computing_structure_refinement 'SHELXL-2019/2 (Sheldrick, 2015)'
_computing_structure_solution 'SHELXS-2012 (Bruker, 2013)'
_diffrn_ambient_temperature 298(2)
_diffrn_detector_area_resol_mean 8.333
_diffrn_measured_fraction_theta_full 0.998
_diffrn_measured_fraction_theta_max 0.999
_diffrn_measurement_device_type 'Bruker Smart Apex CCD diffractometer 01-670-01'
_diffrn_measurement_method \w-scans
_diffrn_radiation_monochromator graphite
_diffrn_radiation_type MoK\a
_diffrn_radiation_wavelength 0.71073
_diffrn_reflns_av_R_equivalents 0.0683
_diffrn_reflns_av_unetI/netI 0.0740
_diffrn_reflns_Laue_measured_fraction_full 0.998
_diffrn_reflns_Laue_measured_fraction_max 0.999
_diffrn_reflns_limit_h_max 15
_diffrn_reflns_limit_h_min -15
_diffrn_reflns_limit_k_max 10
_diffrn_reflns_limit_k_min -10
_diffrn_reflns_limit_l_max 25
_diffrn_reflns_limit_l_min -25
_diffrn_reflns_number 27078
_diffrn_reflns_point_group_measured_fraction_full 0.998
_diffrn_reflns_point_group_measured_fraction_max 0.998
_diffrn_reflns_theta_full 25.242
_diffrn_reflns_theta_max 29.574
_diffrn_reflns_theta_min 2.293
_diffrn_source 'fine-focus sealed tube'
_exptl_absorpt_coefficient_mu 0.077
_exptl_absorpt_correction_T_max 0.7460
_exptl_absorpt_correction_T_min 0.6411
_exptl_absorpt_correction_type multi-scan
_exptl_absorpt_process_details '(Sheldrick, 2012)'
_exptl_crystal_colour orange
_exptl_crystal_density_diffrn 1.252
_exptl_crystal_description plate
_exptl_crystal_F_000 608
_exptl_crystal_size_max 0.410
_exptl_crystal_size_mid 0.270
_exptl_crystal_size_min 0.096
_refine_diff_density_max 0.140
_refine_diff_density_min -0.188
_refine_diff_density_rms 0.035
_refine_ls_abs_structure_details
;
?
;
_refine_ls_extinction_coef 0.0070(15)
_refine_ls_extinction_expression Fc^*^=kFc[1+0.001xFc^2^\l^3^/sin(2\q)]^-1/4^
_refine_ls_extinction_method 'SHELXL-2019/2 (Sheldrick 2019)'
_refine_ls_goodness_of_fit_ref 0.998
_refine_ls_hydrogen_treatment constr
_refine_ls_matrix_type full
_refine_ls_number_parameters 400
_refine_ls_number_reflns 8575
_refine_ls_number_restraints 1
_refine_ls_restrained_S_all 0.998
_refine_ls_R_factor_all 0.1416
_refine_ls_R_factor_gt 0.0604
_refine_ls_shift/su_max 0.000
_refine_ls_shift/su_mean 0.000
_refine_ls_structure_factor_coef Fsqd
_refine_ls_weighting_details 'w=1/[\s^2^(Fo^2^)+(0.0569P)^2^] where P=(Fo^2^+2Fc^2^)/3'
_refine_ls_weighting_scheme calc
_refine_ls_wR_factor_gt 0.1182
_refine_ls_wR_factor_ref 0.1567
_reflns_Friedel_coverage 0.865
_reflns_Friedel_fraction_full 0.998
_reflns_Friedel_fraction_max 0.996
_reflns_number_gt 4185
_reflns_number_total 8575
_reflns_threshold_expression 'I > 2\s(I)'
_cod_data_source_file d4ob00417e2.cif
_cod_data_source_block Compuesto_3b
_cod_depositor_comments 'Adding full bibliography for 7159920.cif.'
_cod_original_cell_volume 1529.3(4)
_cod_original_sg_symbol_H-M 'P 21'
_cod_database_code 7159920
_shelx_shelxl_version_number 2019/2
_shelx_space_group_comment
;
The symmetry employed for this shelxl refinement is uniquely defined
by the following loop, which should always be used as a source of
symmetry information in preference to the above space-group names.
They are only intended as comments.
;
_shelx_estimated_absorpt_t_min 0.969
_shelx_estimated_absorpt_t_max 0.993

loop_
_space_group_symop_operation_xyz
'x, y, z'
'-x, y+1/2, -z'

loop_
_atom_site_label
_atom_site_type_symbol
_atom_site_fract_x
_atom_site_fract_y
_atom_site_fract_z
_atom_site_U_iso_or_equiv
_atom_site_adp_type
_atom_site_occupancy
_atom_site_site_symmetry_order
_atom_site_calc_flag
_atom_site_refinement_flags_posn
_atom_site_refinement_flags_adp
_atom_site_refinement_flags_occupancy
_atom_site_disorder_assembly
_atom_site_disorder_group
N1 N 0.8433(3) 0.7875(4) 0.06835(15) 0.0527(8) Uani 1 1 d . . . . .
N2 N 0.8906(3) 0.7592(4) 0.19681(15) 0.0506(7) Uani 1 1 d . . . . .
N3 N 0.9672(3) 0.6980(4) 0.24850(15) 0.0543(8) Uani 1 1 d . . . . .
C1 C 0.7268(4) 0.8724(6) 0.0724(2) 0.0747(13) Uani 1 1 d . . . . .
H1A H 0.668836 0.786704 0.084490 0.112 Uiso 1 1 calc R U . . .
H1B H 0.697762 0.924729 0.025734 0.112 Uiso 1 1 calc R U . . .
H1C H 0.736637 0.961853 0.109595 0.112 Uiso 1 1 calc R U . . .
C2 C 0.9231(3) 0.7292(5) 0.12754(17) 0.0486(9) Uani 1 1 d . . . . .
C3 C 1.0188(3) 0.6466(6) 0.10092(19) 0.0609(10) Uani 1 1 d . . . . .
H3 H 1.085901 0.595048 0.128771 0.073 Uiso 1 1 calc R U . . .
C4 C 0.9969(4) 0.6546(6) 0.02498(19) 0.0651(11) Uani 1 1 d . . . . .
H4 H 1.046537 0.608955 -0.007561 0.078 Uiso 1 1 calc R U . . .
C5 C 0.8893(3) 0.7415(6) 0.00644(18) 0.0587(10) Uani 1 1 d . . . . .
H5 H 0.853308 0.765258 -0.041259 0.070 Uiso 1 1 calc R U . . .
C6 C 0.8789(3) 0.7502(5) 0.46441(17) 0.0453(8) Uani 1 1 d . . . . .
C7 C 0.8034(3) 0.8262(5) 0.40612(18) 0.0547(10) Uani 1 1 d . . . . .
H7 H 0.734099 0.886720 0.415614 0.066 Uiso 1 1 calc R U . . .
C8 C 0.8288(3) 0.8142(6) 0.33465(18) 0.0562(10) Uani 1 1 d . . . . .
H8 H 0.776800 0.866061 0.296726 0.067 Uiso 1 1 calc R U . . .
C9 C 0.9320(3) 0.7247(5) 0.31930(17) 0.0473(9) Uani 1 1 d . . . . .
C10 C 1.0098(3) 0.6539(5) 0.37728(18) 0.0525(9) Uani 1 1 d . . . . .
H10 H 1.080984 0.598058 0.367946 0.063 Uiso 1 1 calc R U . . .
C11 C 0.9838(3) 0.6647(5) 0.44824(17) 0.0509(9) Uani 1 1 d . . . . .
H11 H 1.036750 0.614209 0.486069 0.061 Uiso 1 1 calc R U . . .
C12 C 0.8459(3) 0.7610(5) 0.53881(17) 0.0499(9) Uani 1 1 d . . . . .
H12 H 0.774387 0.821460 0.543869 0.060 Uiso 1 1 calc R U . . .
C13 C 0.9059(3) 0.6949(5) 0.59973(18) 0.0523(10) Uani 1 1 d . . . . .
H13 H 0.976100 0.630905 0.595080 0.063 Uiso 1 1 calc R U . . .
C14 C 0.8720(3) 0.7131(5) 0.67405(17) 0.0486(9) Uani 1 1 d . . . . .
C15 C 0.9514(3) 0.6609(6) 0.73457(18) 0.0614(11) Uani 1 1 d . . . . .
H15 H 1.027058 0.613195 0.728915 0.074 Uiso 1 1 calc R U . . .
C16 C 0.9166(4) 0.6806(6) 0.8037(2) 0.0715(12) Uani 1 1 d . . . . .
H16 H 0.971894 0.644884 0.843599 0.086 Uiso 1 1 calc R U . . .
N17 N 0.8115(3) 0.7457(5) 0.81806(16) 0.0696(10) Uani 1 1 d . . . . .
C18 C 0.7367(4) 0.7951(6) 0.7594(2) 0.0685(13) Uani 1 1 d . . . . .
H18 H 0.661523 0.841575 0.766922 0.082 Uiso 1 1 calc R U . . .
C19 C 0.7614(3) 0.7830(6) 0.68849(19) 0.0627(12) Uani 1 1 d . . . . .
H19 H 0.704312 0.821385 0.649983 0.075 Uiso 1 1 calc R U . . .
N21 N 0.4285(3) 0.7433(4) 0.90173(15) 0.0527(7) Uani 1 1 d . . . . .
N22 N 0.3806(3) 0.7445(4) 0.77286(15) 0.0511(8) Uani 1 1 d . . . . .
N23 N 0.3009(3) 0.7903(4) 0.71966(15) 0.0535(8) Uani 1 1 d . . . . .
C21 C 0.5492(3) 0.6748(6) 0.9014(2) 0.0757(13) Uani 1 1 d . . . . .
H21A H 0.603811 0.768953 0.893476 0.114 Uiso 1 1 calc R U . . .
H21B H 0.548673 0.589792 0.862641 0.114 Uiso 1 1 calc R U . . .
H21C H 0.576014 0.619613 0.947762 0.114 Uiso 1 1 calc R U . . .
C22 C 0.3454(3) 0.7784(5) 0.84073(18) 0.0494(9) Uani 1 1 d . . . . .
C23 C 0.2426(4) 0.8485(5) 0.8642(2) 0.0619(10) Uani 1 1 d . . . . .
H23 H 0.172375 0.884756 0.834454 0.074 Uiso 1 1 calc R U . . .
C24 C 0.2628(4) 0.8552(6) 0.9400(2) 0.0690(11) Uani 1 1 d . . . . .
H24 H 0.208096 0.896014 0.970534 0.083 Uiso 1 1 calc R U . . .
C25 C 0.3775(4) 0.7911(6) 0.9623(2) 0.0636(11) Uani 1 1 d . . . . .
H25 H 0.414400 0.781875 1.010712 0.076 Uiso 1 1 calc R U . . .
C26 C 0.3882(3) 0.7206(5) 0.50453(17) 0.0479(9) Uani 1 1 d . . . . .
C27 C 0.4648(3) 0.6512(5) 0.56454(19) 0.0534(9) Uani 1 1 d . . . . .
H27 H 0.534609 0.590729 0.555943 0.064 Uiso 1 1 calc R U . . .
C28 C 0.4403(3) 0.6692(5) 0.63557(18) 0.0518(9) Uani 1 1 d . . . . .
H28 H 0.492636 0.620790 0.674216 0.062 Uiso 1 1 calc R U . . .
C29 C 0.3367(3) 0.7605(5) 0.64929(18) 0.0477(9) Uani 1 1 d . . . . .
C30 C 0.2600(3) 0.8292(6) 0.59082(19) 0.0574(10) Uani 1 1 d . . . . .
H30 H 0.189866 0.888759 0.599579 0.069 Uiso 1 1 calc R U . . .
C31 C 0.2852(3) 0.8113(5) 0.52025(19) 0.0570(10) Uani 1 1 d . . . . .
H31 H 0.232548 0.860572 0.481958 0.068 Uiso 1 1 calc R U . . .
C32 C 0.4190(3) 0.6973(5) 0.43042(19) 0.0545(10) Uani 1 1 d . . . . .
H32 H 0.490918 0.636971 0.426279 0.065 Uiso 1 1 calc R U . . .
C33 C 0.3555(3) 0.7528(6) 0.36787(19) 0.0559(10) Uani 1 1 d . . . . .
H33 H 0.281806 0.808634 0.371733 0.067 Uiso 1 1 calc R U . . .
C34 C 0.3892(3) 0.7354(5) 0.29393(18) 0.0530(9) Uani 1 1 d . . . . .
C35 C 0.3060(4) 0.7760(6) 0.2335(2) 0.0688(13) Uani 1 1 d . . . . .
H35 H 0.227858 0.813519 0.239618 0.083 Uiso 1 1 calc R U . . .
C36 C 0.3392(4) 0.7605(8) 0.1644(2) 0.0845(15) Uani 1 1 d . . . . .
H36 H 0.280651 0.787119 0.124782 0.101 Uiso 1 1 calc R U . . .
N37 N 0.4482(3) 0.7106(6) 0.14971(17) 0.0768(11) Uani 1 1 d . . . . .
C38 C 0.5286(4) 0.6737(6) 0.2084(2) 0.0687(12) Uani 1 1 d . . . . .
H38 H 0.606437 0.638453 0.200582 0.082 Uiso 1 1 calc R U . . .
C39 C 0.5042(3) 0.6842(5) 0.2795(2) 0.0603(10) Uani 1 1 d . . . . .
H39 H 0.564641 0.657154 0.318065 0.072 Uiso 1 1 calc R U . . .

loop_
_atom_site_aniso_label
_atom_site_aniso_U_11
_atom_site_aniso_U_22
_atom_site_aniso_U_33
_atom_site_aniso_U_23
_atom_site_aniso_U_13
_atom_site_aniso_U_12
N1 0.0600(18) 0.056(2) 0.0428(16) -0.0004(14) 0.0103(13) 0.0019(16)
N2 0.0580(18) 0.0522(19) 0.0415(16) -0.0019(15) 0.0059(13) -0.0014(17)
N3 0.0540(17) 0.065(2) 0.0442(16) 0.0046(16) 0.0062(14) 0.0003(17)
C1 0.074(3) 0.089(3) 0.060(3) -0.005(2) 0.003(2) 0.030(3)
C2 0.053(2) 0.050(2) 0.0434(19) 0.0029(17) 0.0072(16) -0.0005(18)
C3 0.056(2) 0.071(3) 0.057(2) 0.005(2) 0.0110(18) 0.008(2)
C4 0.073(3) 0.073(3) 0.054(2) -0.002(2) 0.0254(19) 0.004(2)
C5 0.078(3) 0.063(3) 0.0382(19) -0.0003(18) 0.0156(18) -0.002(2)
C6 0.0484(19) 0.047(2) 0.0392(18) -0.0005(17) 0.0021(15) -0.0019(18)
C7 0.056(2) 0.062(3) 0.046(2) -0.0002(19) 0.0069(17) 0.010(2)
C8 0.054(2) 0.071(3) 0.043(2) 0.0063(19) 0.0013(16) 0.007(2)
C9 0.051(2) 0.054(2) 0.0368(18) -0.0009(17) 0.0052(15) -0.0022(19)
C10 0.050(2) 0.060(2) 0.048(2) 0.0034(18) 0.0073(16) 0.0064(19)
C11 0.054(2) 0.055(2) 0.0426(18) 0.0028(18) -0.0002(15) 0.0045(19)
C12 0.055(2) 0.053(2) 0.0419(18) -0.0037(18) 0.0053(15) -0.0004(19)
C13 0.058(2) 0.053(2) 0.0457(19) 0.0011(18) 0.0090(17) 0.0029(19)
C14 0.058(2) 0.048(2) 0.0394(18) -0.0008(16) 0.0052(16) -0.0059(18)
C15 0.061(2) 0.078(3) 0.045(2) 0.003(2) 0.0039(17) 0.011(2)
C16 0.068(3) 0.098(4) 0.046(2) 0.000(2) -0.0028(18) 0.011(3)
N17 0.072(2) 0.092(3) 0.0458(18) -0.0018(19) 0.0086(16) 0.005(2)
C18 0.064(3) 0.090(4) 0.054(2) 0.006(2) 0.018(2) 0.008(2)
C19 0.059(2) 0.084(3) 0.045(2) 0.011(2) 0.0068(17) 0.004(2)
N21 0.0557(17) 0.061(2) 0.0428(16) -0.0004(15) 0.0107(13) -0.0005(17)
N22 0.0592(18) 0.0503(19) 0.0433(16) 0.0036(15) 0.0054(14) -0.0010(16)
N23 0.0567(18) 0.057(2) 0.0471(17) -0.0003(15) 0.0076(14) 0.0048(17)
C21 0.065(2) 0.107(4) 0.055(2) 0.004(2) 0.0057(19) 0.017(3)
C22 0.055(2) 0.052(2) 0.0427(19) 0.0018(17) 0.0099(16) -0.0009(19)
C23 0.067(3) 0.059(2) 0.061(2) 0.000(2) 0.013(2) 0.007(2)
C24 0.076(3) 0.073(3) 0.063(3) -0.009(2) 0.028(2) 0.002(2)
C25 0.078(3) 0.066(3) 0.048(2) -0.0050(19) 0.0135(19) -0.007(2)
C26 0.050(2) 0.048(2) 0.045(2) -0.0012(17) 0.0056(15) -0.0025(18)
C27 0.051(2) 0.056(2) 0.054(2) 0.0010(19) 0.0065(17) 0.008(2)
C28 0.053(2) 0.053(2) 0.048(2) 0.0029(18) 0.0026(16) 0.0055(19)
C29 0.051(2) 0.049(2) 0.0428(19) 0.0017(18) 0.0037(15) 0.001(2)
C30 0.051(2) 0.066(3) 0.055(2) 0.002(2) 0.0060(17) 0.013(2)
C31 0.059(2) 0.064(3) 0.047(2) 0.007(2) 0.0003(17) 0.008(2)
C32 0.058(2) 0.053(2) 0.054(2) 0.0012(19) 0.0091(17) 0.001(2)
C33 0.054(2) 0.063(3) 0.051(2) -0.001(2) 0.0063(17) -0.004(2)
C34 0.055(2) 0.057(2) 0.047(2) 0.000(2) 0.0051(17) -0.005(2)
C35 0.058(2) 0.096(4) 0.053(2) 0.010(2) 0.0069(18) 0.002(3)
C36 0.072(3) 0.128(5) 0.051(2) 0.021(3) -0.001(2) -0.014(3)
N37 0.085(3) 0.097(3) 0.051(2) 0.007(2) 0.0155(18) -0.004(2)
C38 0.075(3) 0.073(3) 0.060(2) 0.006(2) 0.019(2) 0.003(2)
C39 0.061(2) 0.064(3) 0.055(2) 0.004(2) 0.0053(18) 0.003(2)

loop_
_atom_type_symbol
_atom_type_description
_atom_type_scat_dispersion_real
_atom_type_scat_dispersion_imag
_atom_type_scat_source
C C 0.0033 0.0016 'International Tables Vol C Tables 4.2.6.8 and 6.1.1.4'
H H 0.0000 0.0000 'International Tables Vol C Tables 4.2.6.8 and 6.1.1.4'
N N 0.0061 0.0033 'International Tables Vol C Tables 4.2.6.8 and 6.1.1.4'

loop_
_geom_angle_atom_site_label_1
_geom_angle_atom_site_label_2
_geom_angle_atom_site_label_3
_geom_angle
_geom_angle_site_symmetry_1
_geom_angle_site_symmetry_3
_geom_angle_publ_flag
C5 N1 C2 107.8(3) . . ?
C5 N1 C1 126.4(3) . . ?
C2 N1 C1 125.6(3) . . ?
N3 N2 C2 113.3(3) . . ?
N2 N3 C9 113.2(3) . . ?
N1 C1 H1A 109.5 . . ?
N1 C1 H1B 109.5 . . ?
H1A C1 H1B 109.5 . . ?
N1 C1 H1C 109.5 . . ?
H1A C1 H1C 109.5 . . ?
H1B C1 H1C 109.5 . . ?
C3 C2 N1 108.0(3) . . ?
C3 C2 N2 135.0(3) . . ?
N1 C2 N2 117.0(3) . . ?
C2 C3 C4 107.3(3) . . ?
C2 C3 H3 126.4 . . ?
C4 C3 H3 126.4 . . ?
C5 C4 C3 107.7(3) . . ?
C5 C4 H4 126.2 . . ?
C3 C4 H4 126.2 . . ?
N1 C5 C4 109.2(3) . . ?
N1 C5 H5 125.4 . . ?
C4 C5 H5 125.4 . . ?
C7 C6 C11 117.5(3) . . ?
C7 C6 C12 119.7(3) . . ?
C11 C6 C12 122.8(3) . . ?
C8 C7 C6 121.7(3) . . ?
C8 C7 H7 119.1 . . ?
C6 C7 H7 119.1 . . ?
C7 C8 C9 120.0(3) . . ?
C7 C8 H8 120.0 . . ?
C9 C8 H8 120.0 . . ?
C10 C9 C8 118.5(3) . . ?
C10 C9 N3 115.5(3) . . ?
C8 C9 N3 125.9(3) . . ?
C11 C10 C9 121.3(3) . . ?
C11 C10 H10 119.4 . . ?
C9 C10 H10 119.4 . . ?
C10 C11 C6 120.9(3) . . ?
C10 C11 H11 119.5 . . ?
C6 C11 H11 119.5 . . ?
C13 C12 C6 127.6(3) . . ?
C13 C12 H12 116.2 . . ?
C6 C12 H12 116.2 . . ?
C12 C13 C14 126.1(4) . . ?
C12 C13 H13 116.9 . . ?
C14 C13 H13 116.9 . . ?
C15 C14 C19 116.0(3) . . ?
C15 C14 C13 120.5(3) . . ?
C19 C14 C13 123.5(3) . . ?
C14 C15 C16 118.9(4) . . ?
C14 C15 H15 120.6 . . ?
C16 C15 H15 120.6 . . ?
N17 C16 C15 125.6(4) . . ?
N17 C16 H16 117.2 . . ?
C15 C16 H16 117.2 . . ?
C16 N17 C18 114.6(3) . . ?
N17 C18 C19 125.0(4) . . ?
N17 C18 H18 117.5 . . ?
C19 C18 H18 117.5 . . ?
C18 C19 C14 119.9(3) . . ?
C18 C19 H19 120.1 . . ?
C14 C19 H19 120.1 . . ?
C25 N21 C22 108.0(3) . . ?
C25 N21 C21 126.0(3) . . ?
C22 N21 C21 126.0(3) . . ?
N23 N22 C22 113.1(3) . . ?
N22 N23 C29 113.9(3) . . ?
N21 C21 H21A 109.5 . . ?
N21 C21 H21B 109.5 . . ?
H21A C21 H21B 109.5 . . ?
N21 C21 H21C 109.5 . . ?
H21A C21 H21C 109.5 . . ?
H21B C21 H21C 109.5 . . ?
C23 C22 N22 134.4(3) . . ?
C23 C22 N21 108.1(3) . . ?
N22 C22 N21 117.4(3) . . ?
C22 C23 C24 107.4(4) . . ?
C22 C23 H23 126.3 . . ?
C24 C23 H23 126.3 . . ?
C25 C24 C23 107.9(4) . . ?
C25 C24 H24 126.0 . . ?
C23 C24 H24 126.0 . . ?
N21 C25 C24 108.6(3) . . ?
N21 C25 H25 125.7 . . ?
C24 C25 H25 125.7 . . ?
C31 C26 C27 116.7(3) . . ?
C31 C26 C32 123.5(3) . . ?
C27 C26 C32 119.8(3) . . ?
C28 C27 C26 122.3(3) . . ?
C28 C27 H27 118.8 . . ?
C26 C27 H27 118.8 . . ?
C27 C28 C29 119.5(3) . . ?
C27 C28 H28 120.3 . . ?
C29 C28 H28 120.3 . . ?
C30 C29 C28 119.0(3) . . ?
C30 C29 N23 115.5(3) . . ?
C28 C29 N23 125.5(3) . . ?
C31 C30 C29 121.2(4) . . ?
C31 C30 H30 119.4 . . ?
C29 C30 H30 119.4 . . ?
C30 C31 C26 121.3(3) . . ?
C30 C31 H31 119.3 . . ?
C26 C31 H31 119.3 . . ?
C33 C32 C26 127.2(4) . . ?
C33 C32 H32 116.4 . . ?
C26 C32 H32 116.4 . . ?
C32 C33 C34 127.0(4) . . ?
C32 C33 H33 116.5 . . ?
C34 C33 H33 116.5 . . ?
C35 C34 C39 116.1(3) . . ?
C35 C34 C33 120.1(3) . . ?
C39 C34 C33 123.7(3) . . ?
C36 C35 C34 119.5(4) . . ?
C36 C35 H35 120.3 . . ?
C34 C35 H35 120.3 . . ?
N37 C36 C35 125.1(4) . . ?
N37 C36 H36 117.4 . . ?
C35 C36 H36 117.4 . . ?
C36 N37 C38 115.0(3) . . ?
N37 C38 C39 124.3(4) . . ?
N37 C38 H38 117.9 . . ?
C39 C38 H38 117.9 . . ?
C38 C39 C34 119.9(4) . . ?
C38 C39 H39 120.0 . . ?
C34 C39 H39 120.0 . . ?

loop_
_geom_bond_atom_site_label_1
_geom_bond_atom_site_label_2
_geom_bond_distance
_geom_bond_site_symmetry_2
_geom_bond_publ_flag
N1 C5 1.351(4) . ?
N1 C2 1.379(4) . ?
N1 C1 1.451(5) . ?
N2 N3 1.273(3) . ?
N2 C2 1.385(4) . ?
N3 C9 1.419(4) . ?
C1 H1A 0.9600 . ?
C1 H1B 0.9600 . ?
C1 H1C 0.9600 . ?
C2 C3 1.375(5) . ?
C3 C4 1.384(5) . ?
C3 H3 0.9300 . ?
C4 C5 1.364(5) . ?
C4 H4 0.9300 . ?
C5 H5 0.9300 . ?
C6 C7 1.393(4) . ?
C6 C11 1.394(4) . ?
C6 C12 1.461(4) . ?
C7 C8 1.380(4) . ?
C7 H7 0.9300 . ?
C8 C9 1.389(5) . ?
C8 H8 0.9300 . ?
C9 C10 1.385(4) . ?
C10 C11 1.373(4) . ?
C10 H10 0.9300 . ?
C11 H11 0.9300 . ?
C12 C13 1.321(4) . ?
C12 H12 0.9300 . ?
C13 C14 1.467(4) . ?
C13 H13 0.9300 . ?
C14 C15 1.380(4) . ?
C14 C19 1.390(5) . ?
C15 C16 1.382(5) . ?
C15 H15 0.9300 . ?
C16 N17 1.321(5) . ?
C16 H16 0.9300 . ?
N17 C18 1.323(4) . ?
C18 C19 1.367(5) . ?
C18 H18 0.9300 . ?
C19 H19 0.9300 . ?
N21 C25 1.360(4) . ?
N21 C22 1.377(4) . ?
N21 C21 1.434(4) . ?
N22 N23 1.274(3) . ?
N22 C22 1.377(4) . ?
N23 C29 1.418(4) . ?
C21 H21A 0.9600 . ?
C21 H21B 0.9600 . ?
C21 H21C 0.9600 . ?
C22 C23 1.375(5) . ?
C23 C24 1.380(5) . ?
C23 H23 0.9300 . ?
C24 C25 1.370(5) . ?
C24 H24 0.9300 . ?
C25 H25 0.9300 . ?
C26 C31 1.393(5) . ?
C26 C27 1.401(4) . ?
C26 C32 1.455(4) . ?
C27 C28 1.372(4) . ?
C27 H27 0.9300 . ?
C28 C29 1.390(5) . ?
C28 H28 0.9300 . ?
C29 C30 1.380(4) . ?
C30 C31 1.367(5) . ?
C30 H30 0.9300 . ?
C31 H31 0.9300 . ?
C32 C33 1.332(4) . ?
C32 H32 0.9300 . ?
C33 C34 1.459(5) . ?
C33 H33 0.9300 . ?
C34 C35 1.379(5) . ?
C34 C39 1.388(5) . ?
C35 C36 1.371(5) . ?
C35 H35 0.9300 . ?
C36 N37 1.324(5) . ?
C36 H36 0.9300 . ?
N37 C38 1.334(5) . ?
C38 C39 1.368(5) . ?
C38 H38 0.9300 . ?
C39 H39 0.9300 . ?

loop_
_geom_hbond_atom_site_label_D
_geom_hbond_atom_site_label_H
_geom_hbond_atom_site_label_A
_geom_hbond_distance_DH
_geom_hbond_distance_HA
_geom_hbond_distance_DA
_geom_hbond_angle_DHA
_geom_hbond_site_symmetry_A
_geom_hbond_publ_flag
C5 H5 N17 0.93 2.57 3.450(5) 159.0 1_554 yes
C25 H25 N37 0.93 2.59 3.479(5) 161.1 1_556 yes

loop_
_geom_torsion_atom_site_label_1
_geom_torsion_atom_site_label_2
_geom_torsion_atom_site_label_3
_geom_torsion_atom_site_label_4
_geom_torsion
_geom_torsion_site_symmetry_1
_geom_torsion_site_symmetry_2
_geom_torsion_site_symmetry_3
_geom_torsion_site_symmetry_4
_geom_torsion_publ_flag
C2 N2 N3 C9 -178.4(3) . . . . ?
C5 N1 C2 C3 0.0(4) . . . . ?
C1 N1 C2 C3 176.2(4) . . . . ?
C5 N1 C2 N2 -178.2(3) . . . . ?
C1 N1 C2 N2 -2.1(6) . . . . ?
N3 N2 C2 C3 0.8(6) . . . . ?
N3 N2 C2 N1 178.4(3) . . . . ?
N1 C2 C3 C4 -0.1(5) . . . . ?
N2 C2 C3 C4 177.7(4) . . . . ?
C2 C3 C4 C5 0.2(5) . . . . ?
C2 N1 C5 C4 0.1(4) . . . . ?
C1 N1 C5 C4 -176.0(4) . . . . ?
C3 C4 C5 N1 -0.2(5) . . . . ?
C11 C6 C7 C8 1.7(6) . . . . ?
C12 C6 C7 C8 -177.8(3) . . . . ?
C6 C7 C8 C9 -0.1(6) . . . . ?
C7 C8 C9 C10 -2.1(6) . . . . ?
C7 C8 C9 N3 178.1(4) . . . . ?
N2 N3 C9 C10 177.4(3) . . . . ?
N2 N3 C9 C8 -2.8(6) . . . . ?
C8 C9 C10 C11 2.7(6) . . . . ?
N3 C9 C10 C11 -177.5(3) . . . . ?
C9 C10 C11 C6 -1.1(6) . . . . ?
C7 C6 C11 C10 -1.1(5) . . . . ?
C12 C6 C11 C10 178.4(3) . . . . ?
C7 C6 C12 C13 179.1(4) . . . . ?
C11 C6 C12 C13 -0.3(6) . . . . ?
C6 C12 C13 C14 177.9(3) . . . . ?
C12 C13 C14 C15 -170.2(4) . . . . ?
C12 C13 C14 C19 9.4(6) . . . . ?
C19 C14 C15 C16 0.1(6) . . . . ?
C13 C14 C15 C16 179.8(4) . . . . ?
C14 C15 C16 N17 0.3(7) . . . . ?
C15 C16 N17 C18 -0.3(7) . . . . ?
C16 N17 C18 C19 -0.1(7) . . . . ?
N17 C18 C19 C14 0.5(7) . . . . ?
C15 C14 C19 C18 -0.5(6) . . . . ?
C13 C14 C19 C18 179.9(4) . . . . ?
C22 N22 N23 C29 178.5(3) . . . . ?
N23 N22 C22 C23 1.1(6) . . . . ?
N23 N22 C22 N21 -176.2(3) . . . . ?
C25 N21 C22 C23 0.0(4) . . . . ?
C21 N21 C22 C23 -177.8(4) . . . . ?
C25 N21 C22 N22 178.0(3) . . . . ?
C21 N21 C22 N22 0.2(6) . . . . ?
N22 C22 C23 C24 -177.8(4) . . . . ?
N21 C22 C23 C24 -0.4(5) . . . . ?
C22 C23 C24 C25 0.6(5) . . . . ?
C22 N21 C25 C24 0.3(4) . . . . ?
C21 N21 C25 C24 178.1(4) . . . . ?
C23 C24 C25 N21 -0.5(5) . . . . ?
C31 C26 C27 C28 0.5(6) . . . . ?
C32 C26 C27 C28 180.0(3) . . . . ?
C26 C27 C28 C29 -0.5(6) . . . . ?
C27 C28 C29 C30 0.8(5) . . . . ?
C27 C28 C29 N23 -179.5(3) . . . . ?
N22 N23 C29 C30 -171.9(3) . . . . ?
N22 N23 C29 C28 8.4(5) . . . . ?
C28 C29 C30 C31 -1.0(6) . . . . ?
N23 C29 C30 C31 179.2(3) . . . . ?
C29 C30 C31 C26 1.0(6) . . . . ?
C27 C26 C31 C30 -0.7(6) . . . . ?
C32 C26 C31 C30 179.8(4) . . . . ?
C31 C26 C32 C33 -1.5(6) . . . . ?
C27 C26 C32 C33 179.1(4) . . . . ?
C26 C32 C33 C34 177.3(4) . . . . ?
C32 C33 C34 C35 170.4(4) . . . . ?
C32 C33 C34 C39 -11.7(6) . . . . ?
C39 C34 C35 C36 1.4(7) . . . . ?
C33 C34 C35 C36 179.4(4) . . . . ?
C34 C35 C36 N37 -0.9(8) . . . . ?
C35 C36 N37 C38 0.1(8) . . . . ?
C36 N37 C38 C39 0.2(7) . . . . ?
N37 C38 C39 C34 0.3(7) . . . . ?
C35 C34 C39 C38 -1.1(6) . . . . ?
C33 C34 C39 C38 -179.1(4) . . . . ?
